data_9009345
loop_
_publ_author_name
'Giuseppetti, G.'
'Mazzi, F.'
'Tadini, C.'

_publ_section_title
;The crystal structure of synthetic burkeite Na4SO4(CO3)t(SO4)1-t Sample A
 Note sign of y-coordinate for O3 and O5 altered to reproduce reported bond
 lengths Locality: synthetic
;
_journal_name_full 'Neues Jahrbuch fur Mineralogie, Monatshefte'
_journal_page_first 203
_journal_page_last 221
_journal_volume 1988
_journal_year 1988
_chemical_formula_sum 'C0.61 Na3 O3.5 S0.89'
_chemical_name_mineral Burkeite
_space_group_IT_number 59
_symmetry_space_group_name_Hall 'P 2ac 2ac -1ac'
_symmetry_space_group_name_H-M 'P m n m :1'
_cell_angle_alpha 90
_cell_angle_beta 90
_cell_angle_gamma 90
_cell_formula_units_Z 8
_cell_length_a 5.170
_cell_length_b 9.217
_cell_length_c 7.058
_cell_volume 336.327
_exptl_crystal_density_diffrn 6.353
_cod_original_sg_symbol_H-M 'P m n m'
_cod_original_formula_sum 'Na3 C.61 S.89 O3.5'
_cod_database_code 9009345

loop_
_symmetry_equiv_pos_as_xyz
x,y,z
-x,y,z
1/2+x,-y,1/2-z
x,y,-z
1/2-x,-y,1/2+z
1/2+x,-y,1/2+z
-x,y,-z
1/2-x,-y,1/2-z

loop_
_atom_site_label
_atom_site_fract_x
_atom_site_fract_y
_atom_site_fract_z
_atom_site_occupancy
_atom_site_U_iso_or_equiv
_atom_site_type_symbol
_atom_site_attached_hydrogens
Na1 0.25000 0.75090 0.00510 1.00000 0.02837 Na 0
Na2 0.25000 0.42540 0.25000 1.00000 0.06915 Na 0
Na3 0.75000 0.87540 0.25000 1.00000 0.02774 Na 0
CT1 0.75000 0.55840 0.25000 0.61000 0.02039 C 0
ST1 0.75000 0.55840 0.25000 0.39000 0.02039 S 0
ST2 0.29510 0.09130 0.25000 0.50000 0.01469 S 0
O1 0.75000 0.42260 0.25000 0.85000 0.04813 O 0
O2 0.53570 0.64030 0.25000 0.88000 0.03673 O 0
O3 0.75000 -0.46930 0.08190 0.15000 0.06966 O 0
O4 0.93070 0.58090 0.09510 0.12000 0.07599 O 0
O5 0.19270 -0.16450 0.08150 0.50000 0.03166 O 0
O6 0.21640 -0.06320 0.25000 0.50000 0.01900 O 0
O7 0.57980 0.10570 0.25000 0.50000 0.02786 O 0

loop_
_cod_changelog_entry_id
_cod_changelog_entry_author
_cod_changelog_entry_date
_cod_changelog_entry_text
1
;cod-tools version 3.8.0
Id: cif_guess_AMCSD_atom_types 9581 2023-05-17 12:35:41Z saulius
;
2023-05-23T09:15:06+03:00
;Derived atom types and hydrogen counts
from atom names that follow the AMCSD naming convention
(Wat == water, O-H == hydroxyl).
;
